data_4342756
loop_
_publ_author_name
'Zhu, Yuan-Yuan'
'Zhu, Ming-Sheng'
'Yin, Ting-Ting'
'Meng, Yin-Shan'
'Wu, Zong-Quan'
'Zhang, Yi-Quan'
'Gao, Song'

_publ_section_title
;
 Cobalt(II) Coordination Polymer Exhibiting Single-Ion-Magnet-Type
 Field-Induced Slow Relaxation Behavior.
;
_journal_issue 8
_journal_name_full 'Inorganic chemistry'
_journal_page_first 3716
_journal_page_last 3718
_journal_paper_doi 10.1021/ic5029299
_journal_volume 54
_journal_year 2015
_chemical_formula_moiety C12H14CoN14OS2
_chemical_formula_sum 'C12 H14 Co N14 O S2'
_chemical_formula_weight 493.42
_chemical_name_common Co-btm-SCN
_chemical_name_systematic
; 
 ? 
;
_space_group_IT_number 63
_symmetry_cell_setting orthorhombic
_symmetry_space_group_name_Hall '-C 2c 2'
_symmetry_space_group_name_H-M 'C m c m'
_atom_sites_solution_hydrogens geom
_atom_sites_solution_primary direct
_atom_sites_solution_secondary difmap
_audit_creation_method SHELXL-97
_cell_angle_alpha 90.00
_cell_angle_beta 90.00
_cell_angle_gamma 90.00
_cell_formula_units_Z 4
_cell_length_a 12.604(3)
_cell_length_b 9.4717(19)
_cell_length_c 17.497(4)
_cell_measurement_reflns_used 5052
_cell_measurement_temperature 153(2)
_cell_measurement_theta_max 26.02
_cell_measurement_theta_min 2.33
_cell_volume 2088.8(8)
_computing_cell_refinement
;
CrysAlisPro, Agilent Technologies,
Version 1.171.36.21 (release 14-08-2012 CrysAlis171 .NET)
(compiled Sep 14 2012,17:21:16)
;
_computing_data_collection
;
CrysAlisPro, Agilent Technologies,
Version 1.171.36.21 (release 14-08-2012 CrysAlis171 .NET)
(compiled Sep 14 2012,17:21:16)
;
_computing_data_reduction
;
CrysAlisPro, Agilent Technologies,
Version 1.171.36.21 (release 14-08-2012 CrysAlis171 .NET)
(compiled Sep 14 2012,17:21:16)
;
_computing_molecular_graphics
;
O. V. Dolomanov, L. J. Bourhis, R. J. Gildea, J. A. K. Howard and H. Puschmann,
OLEX2: a complete structure solution, refinement and analysis program.
J. Appl. Cryst. (2009). 42, 339-341.
;
_computing_publication_material 'SHELX-97 (Sheldrick, 1997)'
_computing_structure_refinement 'SHELXL-97 (Sheldrick, 1997)'
_computing_structure_solution 'SHELXS-97 (Sheldrick, 1990)'
_diffrn_ambient_temperature 153(2)
_diffrn_detector_area_resol_mean 10.3914
_diffrn_measured_fraction_theta_full 0.971
_diffrn_measured_fraction_theta_max 0.971
_diffrn_measurement_device_type 'SuperNova, Dual, Cu at zero, Atlas'
_diffrn_measurement_method '\w scans'
_diffrn_radiation_monochromator mirror
_diffrn_radiation_source 'SuperNova (Mo) X-ray Source'
_diffrn_radiation_type MoK\a
_diffrn_radiation_wavelength 0.71073
_diffrn_reflns_av_R_equivalents 0.0519
_diffrn_reflns_av_sigmaI/netI 0.0428
_diffrn_reflns_limit_h_max 15
_diffrn_reflns_limit_h_min -15
_diffrn_reflns_limit_k_max 11
_diffrn_reflns_limit_k_min -11
_diffrn_reflns_limit_l_max 21
_diffrn_reflns_limit_l_min -19
_diffrn_reflns_number 5052
_diffrn_reflns_theta_full 26.02
_diffrn_reflns_theta_max 26.02
_diffrn_reflns_theta_min 2.33
_diffrn_standards_decay_% none
_exptl_absorpt_coefficient_mu 1.059
_exptl_absorpt_correction_T_max 0.8162
_exptl_absorpt_correction_T_min 0.7083
_exptl_absorpt_correction_type multi-scan
_exptl_absorpt_process_details
; 
CrysAlisPro, Agilent Technologies,
Version 1.171.36.28 (release 01-02-2013 CrysAlis171 .NET)
(compiled Feb  1 2013,16:14:44)
Empirical absorption correction using spherical harmonics, implemented in SCALE3 ABSPACK scaling algorithm.
;
_exptl_crystal_colour pink
_exptl_crystal_density_diffrn 1.569
_exptl_crystal_density_method 'not measured'
_exptl_crystal_description needle
_exptl_crystal_F_000 1004
_exptl_crystal_size_max 0.35
_exptl_crystal_size_mid 0.25
_exptl_crystal_size_min 0.20
_refine_diff_density_max 0.675
_refine_diff_density_min -0.995
_refine_diff_density_rms 0.133
_refine_ls_extinction_method none
_refine_ls_goodness_of_fit_ref 1.180
_refine_ls_hydrogen_treatment constr
_refine_ls_matrix_type full
_refine_ls_number_parameters 78
_refine_ls_number_reflns 1086
_refine_ls_number_restraints 6
_refine_ls_restrained_S_all 1.178
_refine_ls_R_factor_all 0.0760
_refine_ls_R_factor_gt 0.0591
_refine_ls_shift/su_max 0.000
_refine_ls_shift/su_mean 0.000
_refine_ls_structure_factor_coef Fsqd
_refine_ls_weighting_details 'calc w=1/[\s^2^(Fo^2^)+(0.1339P)^2^+0.6344P] where P=(Fo^2^+2Fc^2^)/3'
_refine_ls_weighting_scheme calc
_refine_ls_wR_factor_gt 0.1818
_refine_ls_wR_factor_ref 0.2137
_reflns_number_gt 806
_reflns_number_total 1086
_reflns_threshold_expression >2sigma(I)
_cod_data_source_file ic5029299_si_002.cif
_cod_data_source_block 1038045
_cod_depositor_comments 'Adding full bibliography for 4342756--4342758.cif.'
_cod_original_cell_volume 2088.8(7)
_cod_original_sg_symbol_H-M Cmcm
_cod_database_code 4342756

loop_
_symmetry_equiv_pos_as_xyz
'x, y, z'
'-x, -y, z+1/2'
'-x, y, -z+1/2'
'x, -y, -z'
'x+1/2, y+1/2, z'
'-x+1/2, -y+1/2, z+1/2'
'-x+1/2, y+1/2, -z+1/2'
'x+1/2, -y+1/2, -z'
'-x, -y, -z'
'x, y, -z-1/2'
'x, -y, z-1/2'
'-x, y, z'
'-x+1/2, -y+1/2, -z'
'x+1/2, y+1/2, -z-1/2'
'x+1/2, -y+1/2, z-1/2'
'-x+1/2, y+1/2, z'

loop_
_atom_site_label
_atom_site_type_symbol
_atom_site_fract_x
_atom_site_fract_y
_atom_site_fract_z
_atom_site_U_iso_or_equiv
_atom_site_adp_type
_atom_site_occupancy
_atom_site_symmetry_multiplicity
_atom_site_calc_flag
_atom_site_refinement_flags
Co1 Co 0.5000 0.0000 0.5000 0.0297(5) Uani 1 4 d S
C1 C 0.2270(5) 0.0300(7) 0.7500 0.0332(13) Uani 1 2 d S
H1A H 0.1569 0.0772 0.7500 0.040 Uiso 1 2 calc SR
H1B H 0.2150 -0.0733 0.7500 0.040 Uiso 1 2 calc SR
C2 C 0.3443(4) -0.0099(4) 0.6370(3) 0.0331(10) Uani 1 1 d .
H2 H 0.3567 -0.1080 0.6441 0.040 Uiso 1 1 calc R
C3 C 0.3460(5) 0.1961(5) 0.5968(3) 0.0533(14) Uani 1 1 d .
H3 H 0.3628 0.2756 0.5661 0.064 Uiso 1 1 calc R
C4 C 0.5000 0.3122(6) 0.4251(3) 0.0352(14) Uani 1 2 d S
N1 N 0.3831(3) 0.0652(3) 0.58190(19) 0.0357(9) Uani 1 1 d .
N2 N 0.2848(3) 0.0696(4) 0.68204(19) 0.0323(8) Uani 1 1 d .
N3 N 0.2858(4) 0.2042(4) 0.6564(2) 0.0533(12) Uani 1 1 d .
N4 N 0.5000 0.2034(5) 0.4533(3) 0.0398(13) Uani 1 2 d S
S1 S 0.5000 0.4634(2) 0.38227(13) 0.0657(7) Uani 1 2 d S
O1W O 0.5000 0.2088(17) 0.2500 0.150(6) Uani 1 4 d SU
H1W H 0.5000 0.2647 0.2880 0.179 Uiso 1 2 d SR

loop_
_atom_site_aniso_label
_atom_site_aniso_U_11
_atom_site_aniso_U_22
_atom_site_aniso_U_33
_atom_site_aniso_U_23
_atom_site_aniso_U_13
_atom_site_aniso_U_12
Co1 0.0427(8) 0.0222(6) 0.0241(7) 0.0007(4) 0.000 0.000
C1 0.034(3) 0.040(3) 0.025(3) 0.000 0.000 -0.003(3)
C2 0.041(3) 0.0245(19) 0.034(2) -0.0012(15) 0.003(2) 0.0001(16)
C3 0.076(4) 0.036(2) 0.048(3) 0.010(2) 0.019(3) 0.011(2)
C4 0.045(4) 0.032(3) 0.029(3) 0.002(2) 0.000 0.000
N1 0.048(2) 0.0284(16) 0.0310(19) 0.0004(14) 0.0024(17) -0.0015(16)
N2 0.038(2) 0.0299(17) 0.0289(18) 0.0007(14) 0.0055(15) 0.0011(15)
N3 0.079(3) 0.032(2) 0.049(2) 0.0085(17) 0.020(2) 0.015(2)
N4 0.060(4) 0.027(3) 0.032(3) 0.004(2) 0.000 0.000
S1 0.0968(18) 0.0361(10) 0.0643(14) 0.0199(9) 0.000 0.000
O1W 0.160(9) 0.152(9) 0.136(8) 0.000 0.000 0.000

loop_
_atom_type_symbol
_atom_type_description
_atom_type_scat_dispersion_real
_atom_type_scat_dispersion_imag
_atom_type_scat_source
C C 0.0033 0.0016 'International Tables Vol C Tables 4.2.6.8 and 6.1.1.4'
H H 0.0000 0.0000 'International Tables Vol C Tables 4.2.6.8 and 6.1.1.4'
N N 0.0061 0.0033 'International Tables Vol C Tables 4.2.6.8 and 6.1.1.4'
S S 0.1246 0.1234 'International Tables Vol C Tables 4.2.6.8 and 6.1.1.4'
Co Co 0.3494 0.9721 'International Tables Vol C Tables 4.2.6.8 and 6.1.1.4'
O O 0.0106 0.0060 'International Tables Vol C Tables 4.2.6.8 and 6.1.1.4'

loop_
_geom_angle_atom_site_label_1
_geom_angle_atom_site_label_2
_geom_angle_atom_site_label_3
_geom_angle
_geom_angle_site_symmetry_1
_geom_angle_site_symmetry_3
N4 Co1 N4 180.0 . 9_656
N4 Co1 N1 89.77(14) . 12_655
N4 Co1 N1 90.23(14) 9_656 12_655
N4 Co1 N1 90.23(14) . 4_556
N4 Co1 N1 89.77(14) 9_656 4_556
N1 Co1 N1 180.0 12_655 4_556
N4 Co1 N1 89.77(14) . .
N4 Co1 N1 90.23(14) 9_656 .
N1 Co1 N1 86.7(2) 12_655 .
N1 Co1 N1 93.3(2) 4_556 .
N4 Co1 N1 90.23(14) . 9_656
N4 Co1 N1 89.77(14) 9_656 9_656
N1 Co1 N1 93.3(2) 12_655 9_656
N1 Co1 N1 86.7(2) 4_556 9_656
N1 Co1 N1 180.00(13) . 9_656
N2 C1 N2 110.8(5) 10_557 .
N2 C1 H1A 109.5 10_557 .
N2 C1 H1A 109.5 . .
N2 C1 H1B 109.5 10_557 .
N2 C1 H1B 109.5 . .
H1A C1 H1B 108.1 . .
N1 C2 N2 110.2(4) . .
N1 C2 H2 124.9 . .
N2 C2 H2 124.9 . .
N3 C3 N1 114.5(4) . .
N3 C3 H3 122.8 . .
N1 C3 H3 122.8 . .
N4 C4 S1 177.9(6) . .
C2 N1 C3 103.3(4) . .
C2 N1 Co1 126.8(3) . .
C3 N1 Co1 129.1(3) . .
C2 N2 N3 109.5(4) . .
C2 N2 C1 129.0(4) . .
N3 N2 C1 121.5(4) . .
C3 N3 N2 102.5(4) . .
C4 N4 Co1 177.4(5) . .

loop_
_geom_bond_atom_site_label_1
_geom_bond_atom_site_label_2
_geom_bond_distance
_geom_bond_site_symmetry_2
Co1 N4 2.093(5) .
Co1 N4 2.093(5) 9_656
Co1 N1 2.146(4) 12_655
Co1 N1 2.146(4) 4_556
Co1 N1 2.146(3) .
Co1 N1 2.146(4) 9_656
C1 N2 1.444(5) 10_557
C1 N2 1.444(5) .
C1 H1A 0.9900 .
C1 H1B 0.9900 .
C2 N1 1.294(5) .
C2 N2 1.323(6) .
C2 H2 0.9500 .
C3 N3 1.292(6) .
C3 N1 1.351(5) .
C3 H3 0.9500 .
C4 N4 1.142(8) .
C4 S1 1.617(6) .
N2 N3 1.351(5) .
O1W H1W 0.8500 .

loop_
_geom_torsion_atom_site_label_1
_geom_torsion_atom_site_label_2
_geom_torsion_atom_site_label_3
_geom_torsion_atom_site_label_4
_geom_torsion
_geom_torsion_site_symmetry_1
N2 C2 N1 C3 1.4(6) .
N2 C2 N1 Co1 171.8(3) .
N3 C3 N1 C2 -1.3(7) .
N3 C3 N1 Co1 -171.3(4) .
N4 Co1 N1 C2 -176.5(4) .
N4 Co1 N1 C2 3.5(4) 9_656
N1 Co1 N1 C2 -86.7(4) 12_655
N1 Co1 N1 C2 93.3(4) 4_556
N1 Co1 N1 C2 51(100) 9_656
N4 Co1 N1 C3 -8.6(5) .
N4 Co1 N1 C3 171.4(5) 9_656
N1 Co1 N1 C3 81.1(5) 12_655
N1 Co1 N1 C3 -98.9(5) 4_556
N1 Co1 N1 C3 -141(100) 9_656
N1 C2 N2 N3 -1.2(5) .
N1 C2 N2 C1 -179.8(4) .
N2 C1 N2 C2 100.2(6) 10_557
N2 C1 N2 N3 -78.3(6) 10_557
N1 C3 N3 N2 0.6(6) .
C2 N2 N3 C3 0.3(5) .
C1 N2 N3 C3 179.1(5) .
S1 C4 N4 Co1 0.00(6) .
N4 Co1 N4 C4 -69(100) 9_656
N1 Co1 N4 C4 136.65(10) 12_655
N1 Co1 N4 C4 -43.35(10) 4_556
N1 Co1 N4 C4 -136.65(10) .
N1 Co1 N4 C4 43.35(10) 9_656
